data_4346252
loop_
_publ_author_name
'Grubba, Rafa\/l'
'Ordyszewska, Anna'
'Kaniewska, Kinga'
'Ponikiewski, \/Lukasz'
'Chojnacki, Jaros\/law'
'Gudat, Dietrich'
'Pikies, Jerzy'

_publ_section_title
;
 Reactivity of Phosphanylphosphinidene Complex of Tungsten(VI) toward
 Phosphines: A New Method of Synthesis of catena-Polyphosphorus Ligands.
;
_journal_issue 17
_journal_name_full 'Inorganic chemistry'
_journal_page_first 8380
_journal_page_last 8387
_journal_paper_doi 10.1021/acs.inorgchem.5b01063
_journal_volume 54
_journal_year 2015
_chemical_compound_source 'synthesis as described'
_chemical_formula_moiety 'C35 H61 N2 P3 W'
_chemical_formula_sum 'C35 H61 N2 P3 W'
_chemical_formula_weight 786.62
_space_group_IT_number 61
_space_group_name_Hall '-P 2ac 2ab'
_space_group_name_H-M_alt 'P b c a'
_symmetry_cell_setting orthorhombic
_symmetry_Int_Tables_number 61
_symmetry_space_group_name_Hall '-P 2ac 2ab'
_symmetry_space_group_name_H-M 'P b c a'
_atom_sites_solution_hydrogens geom
_atom_sites_solution_primary direct
_atom_sites_solution_secondary difmap
_audit_conform_dict_location ftp://ftp.iucr.org/pub/cif_core.dic
_audit_conform_dict_name cif_core.dic
_audit_conform_dict_version 2.4
_audit_creation_date 2014-12-16
_audit_creation_method 'WinGX routine CIF_UPDATE'
_cell_angle_alpha 90
_cell_angle_beta 90
_cell_angle_gamma 90
_cell_formula_units_Z 8
_cell_length_a 12.8151(3)
_cell_length_b 15.8751(4)
_cell_length_c 37.2411(9)
_cell_measurement_reflns_used 73694
_cell_measurement_temperature 150(2)
_cell_measurement_theta_max 73.85
_cell_measurement_theta_min 4.19
_cell_volume 7576.4(3)
_computing_cell_refinement 'STOE X-AREA'
_computing_data_collection 'STOE X-AREA'
_computing_data_reduction 'STOE X-RED'
_computing_molecular_graphics 'ORTEP-3 for Windows (Farrugia, 2012)'
_computing_publication_material 'WinGX (Farrugia, 2012)'
_computing_structure_refinement 'SHELXL-97 (Sheldrick, 2008)'
_diffrn_ambient_temperature 150(2)
_diffrn_detector Pilatus300K
_diffrn_detector_area_resol_mean 5.81
_diffrn_measured_fraction_theta_full 0.985
_diffrn_measured_fraction_theta_max 0.985
_diffrn_measurement_device_type 'Stoe IPDS'
_diffrn_measurement_method 'rotation method'
_diffrn_radiation_monochromator graphite
_diffrn_radiation_type CuK\a
_diffrn_radiation_wavelength 1.54178
_diffrn_reflns_av_R_equivalents 0.1861
_diffrn_reflns_av_unetI/netI 0.0848
_diffrn_reflns_limit_h_max 15
_diffrn_reflns_limit_h_min -15
_diffrn_reflns_limit_k_max 15
_diffrn_reflns_limit_k_min -18
_diffrn_reflns_limit_l_max 44
_diffrn_reflns_limit_l_min -37
_diffrn_reflns_number 29780
_diffrn_reflns_theta_full 67.49
_diffrn_reflns_theta_max 67.49
_diffrn_reflns_theta_min 2.37
_diffrn_source 'Cu Genix 3D'
_exptl_absorpt_coefficient_mu 7.019
_exptl_absorpt_correction_T_max 0.8876
_exptl_absorpt_correction_T_min 0.1877
_exptl_absorpt_correction_type integration
_exptl_absorpt_process_details
;

Analytical numeric absorption correction using a multifaceted crystal
               model based on expressions derived by R.C. Clark & J.S.
        (Clark, R. C. & Reid, J. S. (1995). Acta Cryst. A51, 887-897)
;
_exptl_crystal_colour red
_exptl_crystal_density_diffrn 1.379
_exptl_crystal_density_method 'not measured'
_exptl_crystal_description 'very thin plates'
_exptl_crystal_F_000 3232
_exptl_crystal_size_max 0.30
_exptl_crystal_size_mid 0.137
_exptl_crystal_size_min 0.02
_refine_diff_density_max 2.622
_refine_diff_density_min -3.314
_refine_diff_density_rms 0.254
_refine_ls_extinction_method none
_refine_ls_goodness_of_fit_ref 1.07
_refine_ls_hydrogen_treatment constr
_refine_ls_matrix_type full
_refine_ls_number_parameters 370
_refine_ls_number_reflns 6728
_refine_ls_number_restraints 0
_refine_ls_restrained_S_all 1.07
_refine_ls_R_factor_all 0.101
_refine_ls_R_factor_gt 0.0817
_refine_ls_shift/su_max 0
_refine_ls_shift/su_mean 0
_refine_ls_structure_factor_coef Fsqd
_refine_ls_weighting_details 'calc w=1/[\s^2^(Fo^2^)+(0.1756P)^2^] where P=(Fo^2^+2Fc^2^)/3'
_refine_ls_weighting_scheme calc
_refine_ls_wR_factor_gt 0.2251
_refine_ls_wR_factor_ref 0.2569
_reflns_number_gt 5003
_reflns_number_total 6728
_reflns_threshold_expression >2\s(I)
_cod_data_source_file ic5b01063_si_001.cif
_cod_data_source_block comp_2
_cod_database_code 4346252

loop_
_symmetry_equiv_pos_as_xyz
'x, y, z'
'-x+1/2, -y, z+1/2'
'-x, y+1/2, -z+1/2'
'x+1/2, -y+1/2, -z'
'-x, -y, -z'
'x-1/2, y, -z-1/2'
'x, -y-1/2, z-1/2'
'-x-1/2, y-1/2, z'

loop_
_atom_site_label
_atom_site_type_symbol
_atom_site_fract_x
_atom_site_fract_y
_atom_site_fract_z
_atom_site_U_iso_or_equiv
_atom_site_adp_type
_atom_site_occupancy
_atom_site_symmetry_multiplicity
_atom_site_calc_flag
_atom_site_refinement_flags
C1 C -0.1047(6) 0.0963(6) 0.1567(2) 0.0402(19) Uani 1 1 d .
C2 C -0.2067(7) 0.0733(6) 0.1458(2) 0.045(2) Uani 1 1 d .
C3 C -0.2912(8) 0.1220(6) 0.1556(2) 0.051(2) Uani 1 1 d .
H3 H -0.3571 0.1059 0.1478 0.062 Uiso 1 1 calc R
C4 C -0.2829(9) 0.1925(7) 0.1763(3) 0.060(3) Uani 1 1 d .
H4 H -0.3409 0.225 0.1819 0.073 Uiso 1 1 calc R
C5 C -0.1829(10) 0.2139(6) 0.1887(3) 0.061(3) Uani 1 1 d .
H5 H -0.1758 0.2604 0.2037 0.073 Uiso 1 1 calc R
C6 C -0.0942(8) 0.1685(6) 0.1794(2) 0.047(2) Uani 1 1 d .
C7 C -0.2222(9) -0.0067(7) 0.1251(2) 0.045(2) Uani 1 1 d .
H7 H -0.1556 -0.0225 0.1141 0.054 Uiso 1 1 calc R
C8 C -0.2559(10) -0.0778(7) 0.1510(3) 0.061(3) Uani 1 1 d .
H8A H -0.203 -0.0858 0.169 0.092 Uiso 1 1 calc R
H8B H -0.2651 -0.1291 0.1377 0.092 Uiso 1 1 calc R
H8C H -0.3204 -0.0626 0.1624 0.092 Uiso 1 1 calc R
C9 C -0.3040(9) 0.0001(8) 0.0957(3) 0.061(3) Uani 1 1 d .
H9A H -0.3098 -0.0529 0.0835 0.091 Uiso 1 1 calc R
H9B H -0.2838 0.043 0.0789 0.091 Uiso 1 1 calc R
H9C H -0.3701 0.0145 0.1062 0.091 Uiso 1 1 calc R
C10 C 0.0133(8) 0.1968(6) 0.1941(2) 0.046(2) Uani 1 1 d .
H10 H 0.0638 0.1513 0.1903 0.056 Uiso 1 1 calc R
C11 C 0.0081(10) 0.2170(7) 0.2346(2) 0.066(3) Uani 1 1 d .
H11A H -0.0158 0.1683 0.2474 0.099 Uiso 1 1 calc R
H11B H -0.0394 0.2629 0.2385 0.099 Uiso 1 1 calc R
H11C H 0.0763 0.2325 0.243 0.099 Uiso 1 1 calc R
C12 C 0.0508(12) 0.2744(8) 0.1746(3) 0.077(3) Uani 1 1 d .
H12A H 0.1169 0.2916 0.1842 0.115 Uiso 1 1 calc R
H12B H 0.001 0.319 0.1776 0.115 Uiso 1 1 calc R
H12C H 0.0584 0.262 0.1495 0.115 Uiso 1 1 calc R
C13 C 0.1565(7) 0.1358(5) 0.05803(18) 0.0389(17) Uani 1 1 d .
C14 C 0.2395(7) 0.1192(5) 0.03349(18) 0.0412(18) Uani 1 1 d .
C15 C 0.2509(9) 0.1711(6) 0.0034(2) 0.051(2) Uani 1 1 d .
H15 H 0.305 0.1611 -0.0127 0.061 Uiso 1 1 calc R
C16 C 0.1830(8) 0.2369(6) -0.0028(2) 0.051(2) Uani 1 1 d .
H16 H 0.1915 0.2709 -0.023 0.061 Uiso 1 1 calc R
C17 C 0.1025(8) 0.2522(7) 0.0209(2) 0.050(2) Uani 1 1 d .
H17 H 0.0563 0.2961 0.0162 0.061 Uiso 1 1 calc R
C18 C 0.0882(7) 0.2032(6) 0.0520(2) 0.0419(19) Uani 1 1 d .
C19 C 0.3169(7) 0.0475(6) 0.0389(2) 0.0443(19) Uani 1 1 d .
H19 H 0.2966 0.0165 0.0605 0.053 Uiso 1 1 calc R
C20 C 0.3122(13) -0.0134(7) 0.0067(3) 0.077(4) Uani 1 1 d .
H20A H 0.3606 -0.0587 0.0104 0.115 Uiso 1 1 calc R
H20B H 0.3301 0.0163 -0.0148 0.115 Uiso 1 1 calc R
H20C H 0.2428 -0.0357 0.0046 0.115 Uiso 1 1 calc R
C21 C 0.4253(8) 0.0802(11) 0.0442(3) 0.079(4) Uani 1 1 d .
H21A H 0.4721 0.0338 0.0479 0.119 Uiso 1 1 calc R
H21B H 0.4269 0.1165 0.0648 0.119 Uiso 1 1 calc R
H21C H 0.4465 0.1112 0.0233 0.119 Uiso 1 1 calc R
C22 C -0.0001(8) 0.2222(6) 0.0770(2) 0.049(2) Uani 1 1 d .
H22 H 0.0174 0.1975 0.1003 0.059 Uiso 1 1 calc R
C23 C -0.0159(11) 0.3171(7) 0.0827(3) 0.072(3) Uani 1 1 d .
H23A H -0.0732 0.3261 0.0988 0.108 Uiso 1 1 calc R
H23B H -0.0306 0.3436 0.0601 0.108 Uiso 1 1 calc R
H23C H 0.0464 0.3411 0.0928 0.108 Uiso 1 1 calc R
C24 C -0.0997(9) 0.1799(10) 0.0639(4) 0.075(3) Uani 1 1 d .
H24A H -0.1558 0.1928 0.0801 0.112 Uiso 1 1 calc R
H24B H -0.0895 0.1201 0.063 0.112 Uiso 1 1 calc R
H24C H -0.1167 0.2004 0.0403 0.112 Uiso 1 1 calc R
C25 C 0.1817(9) -0.0245(6) 0.2219(2) 0.047(2) Uani 1 1 d .
C26 C 0.0640(10) -0.0476(8) 0.2207(2) 0.064(3) Uani 1 1 d .
H26A H 0.0535 -0.0933 0.2042 0.096 Uiso 1 1 calc R
H26B H 0.0245 0.0004 0.2129 0.096 Uiso 1 1 calc R
H26C H 0.0414 -0.0642 0.2442 0.096 Uiso 1 1 calc R
C27 C 0.1973(11) 0.0471(7) 0.2485(2) 0.060(3) Uani 1 1 d .
H27A H 0.1584 0.0955 0.2408 0.09 Uiso 1 1 calc R
H27B H 0.2701 0.0612 0.2498 0.09 Uiso 1 1 calc R
H27C H 0.1734 0.0298 0.2718 0.09 Uiso 1 1 calc R
C28 C 0.2409(10) -0.1018(6) 0.2340(2) 0.058(3) Uani 1 1 d .
H28A H 0.2293 -0.1469 0.2173 0.087 Uiso 1 1 calc R
H28B H 0.2168 -0.1183 0.2574 0.087 Uiso 1 1 calc R
H28C H 0.3141 -0.0892 0.2351 0.087 Uiso 1 1 calc R
C29 C 0.3453(8) 0.0676(6) 0.1729(2) 0.051(2) Uani 1 1 d .
C30 C 0.3211(10) 0.1588(7) 0.1843(3) 0.062(3) Uani 1 1 d .
H30A H 0.2686 0.1819 0.1688 0.093 Uiso 1 1 calc R
H30B H 0.3834 0.1922 0.1826 0.093 Uiso 1 1 calc R
H30C H 0.2964 0.1591 0.2087 0.093 Uiso 1 1 calc R
C31 C 0.4298(9) 0.0300(7) 0.1970(3) 0.055(2) Uani 1 1 d .
H31A H 0.4445 -0.0266 0.1895 0.083 Uiso 1 1 calc R
H31B H 0.406 0.0297 0.2214 0.083 Uiso 1 1 calc R
H31C H 0.4921 0.0634 0.1952 0.083 Uiso 1 1 calc R
C32 C 0.3826(9) 0.0695(10) 0.1345(3) 0.070(3) Uani 1 1 d .
H32A H 0.3297 0.094 0.1195 0.104 Uiso 1 1 calc R
H32B H 0.3968 0.0131 0.1265 0.104 Uiso 1 1 calc R
H32C H 0.4452 0.1026 0.1329 0.104 Uiso 1 1 calc R
C33 C 0.1434(10) -0.1569(8) 0.0597(3) 0.069(3) Uani 1 1 d .
H33A H 0.1887 -0.1183 0.0474 0.104 Uiso 1 1 calc R
H33B H 0.1114 -0.194 0.0426 0.104 Uiso 1 1 calc R
H33C H 0.1833 -0.1894 0.0766 0.104 Uiso 1 1 calc R
C34 C -0.0392(11) -0.0608(7) 0.0462(2) 0.069(3) Uani 1 1 d .
H34A H -0.004 -0.016 0.0338 0.103 Uiso 1 1 calc R
H34B H -0.1042 -0.0404 0.0556 0.103 Uiso 1 1 calc R
H34C H -0.0524 -0.1063 0.0299 0.103 Uiso 1 1 calc R
C35 C -0.0328(10) -0.1826(6) 0.1043(3) 0.066(3) Uani 1 1 d .
H35A H -0.0891 -0.1584 0.1178 0.1 Uiso 1 1 calc R
H35B H 0.0113 -0.2145 0.1201 0.1 Uiso 1 1 calc R
H35C H -0.0605 -0.2189 0.0861 0.1 Uiso 1 1 calc R
N1 N -0.0217(5) 0.0517(4) 0.14514(15) 0.0345(13) Uani 1 1 d .
N2 N 0.1417(5) 0.0839(4) 0.08734(15) 0.0355(13) Uani 1 1 d .
P1 P 0.2137(2) -0.10249(14) 0.14045(5) 0.0470(5) Uani 1 1 d .
P2 P 0.22161(19) 0.00123(14) 0.17384(5) 0.0406(5) Uani 1 1 d .
P3 P 0.0432(2) -0.09854(14) 0.08338(5) 0.0494(6) Uani 1 1 d .
W1 W 0.09855(3) 0.01771(2) 0.123559(8) 0.0360(2) Uani 1 1 d .

loop_
_atom_site_aniso_label
_atom_site_aniso_U_11
_atom_site_aniso_U_22
_atom_site_aniso_U_33
_atom_site_aniso_U_23
_atom_site_aniso_U_13
_atom_site_aniso_U_12
C1 0.056(5) 0.043(4) 0.021(3) 0.004(3) 0.002(3) -0.006(4)
C2 0.059(5) 0.056(5) 0.021(3) 0.006(3) -0.002(4) -0.004(4)
C3 0.051(5) 0.061(5) 0.043(4) 0.010(4) -0.001(4) -0.005(5)
C4 0.073(7) 0.062(6) 0.046(5) 0.000(4) 0.009(5) 0.018(5)
C5 0.099(9) 0.044(5) 0.039(4) -0.001(4) 0.009(5) 0.003(5)
C6 0.072(6) 0.041(4) 0.028(4) -0.002(3) 0.002(4) -0.004(4)
C7 0.046(5) 0.064(5) 0.026(5) -0.001(3) -0.001(3) -0.009(4)
C8 0.093(7) 0.051(5) 0.040(5) 0.003(4) -0.002(5) -0.009(5)
C9 0.067(7) 0.077(6) 0.038(5) 0.007(4) -0.001(5) -0.002(6)
C10 0.066(6) 0.045(4) 0.028(4) -0.005(3) 0.002(4) 0.003(4)
C11 0.090(8) 0.078(7) 0.030(4) -0.010(4) -0.005(5) 0.014(6)
C12 0.102(9) 0.078(8) 0.050(6) 0.014(5) -0.009(6) -0.030(7)
C13 0.055(5) 0.041(4) 0.021(3) 0.001(3) 0.000(3) -0.007(4)
C14 0.062(5) 0.041(4) 0.021(3) -0.001(3) 0.002(3) 0.001(4)
C15 0.077(6) 0.054(5) 0.022(3) 0.005(3) 0.008(4) -0.013(5)
C16 0.076(6) 0.050(5) 0.028(4) 0.011(3) -0.001(4) -0.003(4)
C17 0.076(7) 0.044(4) 0.032(4) 0.007(4) -0.007(4) 0.002(4)
C18 0.065(6) 0.040(4) 0.021(3) 0.001(3) -0.004(3) 0.000(4)
C19 0.051(5) 0.059(5) 0.023(3) 0.006(4) 0.008(3) 0.009(4)
C20 0.134(12) 0.069(7) 0.027(5) 0.001(4) 0.013(6) 0.032(7)
C21 0.050(5) 0.138(12) 0.049(6) 0.044(7) 0.005(5) 0.008(7)
C22 0.063(6) 0.051(5) 0.032(4) 0.007(3) 0.004(4) 0.010(4)
C23 0.110(9) 0.061(6) 0.044(5) 0.004(4) 0.009(5) 0.043(6)
C24 0.074(8) 0.087(9) 0.063(7) 0.018(7) 0.007(5) 0.004(6)
C25 0.072(7) 0.056(5) 0.014(3) 0.004(3) 0.002(4) 0.010(4)
C26 0.099(8) 0.068(6) 0.026(4) 0.011(4) 0.011(5) 0.012(6)
C27 0.099(8) 0.064(6) 0.017(3) -0.004(4) -0.001(4) 0.021(6)
C28 0.097(7) 0.049(5) 0.028(4) 0.011(4) 0.011(4) 0.005(5)
C29 0.069(6) 0.056(5) 0.027(4) 0.006(3) -0.004(4) -0.007(5)
C30 0.080(7) 0.058(6) 0.049(5) 0.003(4) -0.011(5) 0.001(5)
C31 0.053(5) 0.072(6) 0.041(5) 0.001(4) -0.010(4) 0.003(5)
C32 0.072(7) 0.111(10) 0.025(4) 0.005(5) -0.001(4) -0.028(7)
C33 0.085(8) 0.078(7) 0.044(5) -0.025(5) 0.010(5) -0.005(6)
C34 0.103(9) 0.073(7) 0.031(4) -0.009(4) -0.017(5) -0.008(6)
C35 0.092(8) 0.044(5) 0.063(6) -0.005(4) 0.006(6) -0.002(5)
N1 0.035(3) 0.048(3) 0.021(3) -0.005(2) 0.003(2) -0.001(3)
N2 0.039(3) 0.047(3) 0.020(3) 0.001(2) -0.008(3) 0.002(3)
P1 0.0703(14) 0.0461(11) 0.0245(9) -0.0017(8) -0.0002(9) 0.0131(10)
P2 0.0606(14) 0.0463(10) 0.0149(8) 0.0005(7) -0.0003(8) 0.0033(10)
P3 0.0744(16) 0.0472(11) 0.0266(9) -0.0092(8) 0.0015(10) -0.0008(11)
W1 0.0574(4) 0.0370(3) 0.0137(3) -0.00052(11) 0.00020(13) 0.00172(15)

loop_
_atom_type_symbol
_atom_type_description
_atom_type_scat_dispersion_real
_atom_type_scat_dispersion_imag
_atom_type_scat_source
C C 0.0181 0.0091 'International Tables Vol C Tables 4.2.6.8 and 6.1.1.4'
H H 0 0 'International Tables Vol C Tables 4.2.6.8 and 6.1.1.4'
N N 0.0311 0.018 'International Tables Vol C Tables 4.2.6.8 and 6.1.1.4'
P P 0.2955 0.4335 'International Tables Vol C Tables 4.2.6.8 and 6.1.1.4'
W W -5.4734 5.5774 'International Tables Vol C Tables 4.2.6.8 and 6.1.1.4'

loop_
_exptl_crystal_face_index_h
_exptl_crystal_face_index_k
_exptl_crystal_face_index_l
_exptl_crystal_face_perp_dist
0 1 0 0.011
0 -1 0 0.005
1 0 -1 0.137
-1 0 1 0.174
0 0 1 0.045
0 0 -1 0.045

loop_
_geom_angle_atom_site_label_1
_geom_angle_atom_site_label_2
_geom_angle_atom_site_label_3
_geom_angle
N1 C1 C2 120.0(8)
N1 C1 C6 122.4(7)
C2 C1 C6 117.6(8)
C3 C2 C1 120.2(8)
C3 C2 C7 120.5(9)
C1 C2 C7 119.2(9)
C4 C3 C2 123.3(9)
C4 C3 H3 118.3
C2 C3 H3 118.3
C3 C4 C5 117.2(9)
C3 C4 H4 121.4
C5 C4 H4 121.4
C6 C5 C4 122.7(9)
C6 C5 H5 118.7
C4 C5 H5 118.7
C5 C6 C1 119.0(9)
C5 C6 C10 119.3(8)
C1 C6 C10 121.7(8)
C2 C7 C9 113.7(10)
C2 C7 C8 109.6(7)
C9 C7 C8 107.9(9)
C2 C7 H7 108.5
C9 C7 H7 108.5
C8 C7 H7 108.5
C7 C8 H8A 109.5
C7 C8 H8B 109.5
H8A C8 H8B 109.5
C7 C8 H8C 109.5
H8A C8 H8C 109.5
H8B C8 H8C 109.5
C7 C9 H9A 109.5
C7 C9 H9B 109.5
H9A C9 H9B 109.5
C7 C9 H9C 109.5
H9A C9 H9C 109.5
H9B C9 H9C 109.5
C12 C10 C11 108.3(8)
C12 C10 C6 110.5(8)
C11 C10 C6 111.5(8)
C12 C10 H10 108.8
C11 C10 H10 108.8
C6 C10 H10 108.8
C10 C11 H11A 109.5
C10 C11 H11B 109.5
H11A C11 H11B 109.5
C10 C11 H11C 109.5
H11A C11 H11C 109.5
H11B C11 H11C 109.5
C10 C12 H12A 109.5
C10 C12 H12B 109.5
H12A C12 H12B 109.5
C10 C12 H12C 109.5
H12A C12 H12C 109.5
H12B C12 H12C 109.5
N2 C13 C18 119.9(7)
N2 C13 C14 119.9(7)
C18 C13 C14 120.2(7)
C15 C14 C13 118.9(8)
C15 C14 C19 118.6(8)
C13 C14 C19 122.6(7)
C16 C15 C14 121.0(9)
C16 C15 H15 119.5
C14 C15 H15 119.5
C17 C16 C15 119.9(8)
C17 C16 H16 120.1
C15 C16 H16 120.1
C16 C17 C18 121.8(9)
C16 C17 H17 119.1
C18 C17 H17 119.1
C13 C18 C17 118.3(8)
C13 C18 C22 121.7(7)
C17 C18 C22 120.0(8)
C21 C19 C14 111.3(9)
C21 C19 C20 110.8(10)
C14 C19 C20 109.9(7)
C21 C19 H19 108.2
C14 C19 H19 108.2
C20 C19 H19 108.2
C19 C20 H20A 109.5
C19 C20 H20B 109.5
H20A C20 H20B 109.5
C19 C20 H20C 109.5
H20A C20 H20C 109.5
H20B C20 H20C 109.5
C19 C21 H21A 109.5
C19 C21 H21B 109.5
H21A C21 H21B 109.5
C19 C21 H21C 109.5
H21A C21 H21C 109.5
H21B C21 H21C 109.5
C18 C22 C24 110.3(8)
C18 C22 C23 112.6(8)
C24 C22 C23 111.5(10)
C18 C22 H22 107.4
C24 C22 H22 107.4
C23 C22 H22 107.4
C22 C23 H23A 109.5
C22 C23 H23B 109.5
H23A C23 H23B 109.5
C22 C23 H23C 109.5
H23A C23 H23C 109.5
H23B C23 H23C 109.5
C22 C24 H24A 109.5
C22 C24 H24B 109.5
H24A C24 H24B 109.5
C22 C24 H24C 109.5
H24A C24 H24C 109.5
H24B C24 H24C 109.5
C28 C25 C27 110.1(8)
C28 C25 C26 107.7(9)
C27 C25 C26 108.8(8)
C28 C25 P2 108.7(6)
C27 C25 P2 114.7(7)
C26 C25 P2 106.6(6)
C25 C26 H26A 109.5
C25 C26 H26B 109.5
H26A C26 H26B 109.5
C25 C26 H26C 109.5
H26A C26 H26C 109.5
H26B C26 H26C 109.5
C25 C27 H27A 109.5
C25 C27 H27B 109.5
H27A C27 H27B 109.5
C25 C27 H27C 109.5
H27A C27 H27C 109.5
H27B C27 H27C 109.5
C25 C28 H28A 109.5
C25 C28 H28B 109.5
H28A C28 H28B 109.5
C25 C28 H28C 109.5
H28A C28 H28C 109.5
H28B C28 H28C 109.5
C32 C29 C31 109.9(9)
C32 C29 C30 107.9(9)
C31 C29 C30 110.3(8)
C32 C29 P2 107.1(7)
C31 C29 P2 111.3(7)
C30 C29 P2 110.3(7)
C29 C30 H30A 109.5
C29 C30 H30B 109.5
H30A C30 H30B 109.5
C29 C30 H30C 109.5
H30A C30 H30C 109.5
H30B C30 H30C 109.5
C29 C31 H31A 109.5
C29 C31 H31B 109.5
H31A C31 H31B 109.5
C29 C31 H31C 109.5
H31A C31 H31C 109.5
H31B C31 H31C 109.5
C29 C32 H32A 109.5
C29 C32 H32B 109.5
H32A C32 H32B 109.5
C29 C32 H32C 109.5
H32A C32 H32C 109.5
H32B C32 H32C 109.5
P3 C33 H33A 109.5
P3 C33 H33B 109.5
H33A C33 H33B 109.5
P3 C33 H33C 109.5
H33A C33 H33C 109.5
H33B C33 H33C 109.5
P3 C34 H34A 109.5
P3 C34 H34B 109.5
H34A C34 H34B 109.5
P3 C34 H34C 109.5
H34A C34 H34C 109.5
H34B C34 H34C 109.5
P3 C35 H35A 109.5
P3 C35 H35B 109.5
H35A C35 H35B 109.5
P3 C35 H35C 109.5
H35A C35 H35C 109.5
H35B C35 H35C 109.5
C1 N1 W1 164.7(6)
C13 N2 W1 169.9(6)
P2 P1 W1 64.58(8)
C29 P2 C25 111.1(4)
C29 P2 P1 118.1(3)
C25 P2 P1 112.4(3)
C29 P2 W1 117.4(3)
C25 P2 W1 124.4(3)
P1 P2 W1 66.15(8)
C33 P3 C35 102.2(6)
C33 P3 C34 102.0(6)
C35 P3 C34 104.6(6)
C33 P3 W1 118.1(4)
C35 P3 W1 116.0(4)
C34 P3 W1 112.0(4)
N2 W1 N1 114.8(3)
N2 W1 P2 115.9(2)
N1 W1 P2 103.77(19)
N2 W1 P3 94.0(2)
N1 W1 P3 104.2(2)
P2 W1 P3 124.27(8)
N2 W1 P1 117.1(2)
N1 W1 P1 128.1(2)
P2 W1 P1 49.27(7)
P3 W1 P1 75.64(8)

loop_
_geom_bond_atom_site_label_1
_geom_bond_atom_site_label_2
_geom_bond_distance
C1 N1 1.349(11)
C1 C2 1.417(13)
C1 C6 1.431(12)
C2 C3 1.380(14)
C2 C7 1.497(14)
C3 C4 1.361(15)
C3 H3 0.93
C4 C5 1.404(17)
C4 H4 0.93
C5 C6 1.389(15)
C5 H5 0.93
C6 C10 1.549(14)
C7 C9 1.520(15)
C7 C8 1.545(14)
C7 H7 0.98
C8 H8A 0.96
C8 H8B 0.96
C8 H8C 0.96
C9 H9A 0.96
C9 H9B 0.96
C9 H9C 0.96
C10 C12 1.509(14)
C10 C11 1.543(11)
C10 H10 0.98
C11 H11A 0.96
C11 H11B 0.96
C11 H11C 0.96
C12 H12A 0.96
C12 H12B 0.96
C12 H12C 0.96
C13 N2 1.381(10)
C13 C18 1.401(13)
C13 C14 1.427(12)
C14 C15 1.399(11)
C14 C19 1.523(13)
C15 C16 1.379(15)
C15 H15 0.93
C16 C17 1.379(14)
C16 H16 0.93
C17 C18 1.408(12)
C17 H17 0.93
C18 C22 1.495(13)
C19 C21 1.496(16)
C19 C20 1.541(14)
C19 H19 0.98
C20 H20A 0.96
C20 H20B 0.96
C20 H20C 0.96
C21 H21A 0.96
C21 H21B 0.96
C21 H21C 0.96
C22 C24 1.522(17)
C22 C23 1.535(14)
C22 H22 0.98
C23 H23A 0.96
C23 H23B 0.96
C23 H23C 0.96
C24 H24A 0.96
C24 H24B 0.96
C24 H24C 0.96
C25 C28 1.512(13)
C25 C27 1.522(13)
C25 C26 1.552(17)
C25 P2 1.904(8)
C26 H26A 0.96
C26 H26B 0.96
C26 H26C 0.96
C27 H27A 0.96
C27 H27B 0.96
C27 H27C 0.96
C28 H28A 0.96
C28 H28B 0.96
C28 H28C 0.96
C29 C32 1.508(12)
C29 C31 1.528(14)
C29 C30 1.541(14)
C29 P2 1.904(10)
C30 H30A 0.96
C30 H30B 0.96
C30 H30C 0.96
C31 H31A 0.96
C31 H31B 0.96
C31 H31C 0.96
C32 H32A 0.96
C32 H32B 0.96
C32 H32C 0.96
C33 P3 1.812(12)
C33 H33A 0.96
C33 H33B 0.96
C33 H33C 0.96
C34 P3 1.841(11)
C34 H34A 0.96
C34 H34B 0.96
C34 H34C 0.96
C35 P3 1.827(11)
C35 H35A 0.96
C35 H35B 0.96
C35 H35C 0.96
N1 W1 1.820(6)
N2 W1 1.796(6)
P1 P2 2.066(3)
P1 W1 2.493(2)
P2 W1 2.462(2)
P3 W1 2.479(2)

loop_
_geom_torsion_atom_site_label_1
_geom_torsion_atom_site_label_2
_geom_torsion_atom_site_label_3
_geom_torsion_atom_site_label_4
_geom_torsion
N1 C1 C2 C3 -175.8(7)
C6 C1 C2 C3 3.1(11)
N1 C1 C2 C7 7.3(11)
C6 C1 C2 C7 -173.8(7)
C1 C2 C3 C4 -1.1(13)
C7 C2 C3 C4 175.8(8)
C2 C3 C4 C5 -1.9(14)
C3 C4 C5 C6 2.8(14)
C4 C5 C6 C1 -0.7(13)
C4 C5 C6 C10 179.6(9)
N1 C1 C6 C5 176.7(8)
C2 C1 C6 C5 -2.2(12)
N1 C1 C6 C10 -3.7(12)
C2 C1 C6 C10 177.4(7)
C3 C2 C7 C9 41.2(11)
C1 C2 C7 C9 -141.8(9)
C3 C2 C7 C8 -79.7(11)
C1 C2 C7 C8 97.3(10)
C5 C6 C10 C12 -74.7(11)
C1 C6 C10 C12 105.7(10)
C5 C6 C10 C11 45.8(11)
C1 C6 C10 C11 -133.8(9)
N2 C13 C14 C15 178.0(7)
C18 C13 C14 C15 -0.4(12)
N2 C13 C14 C19 -2.5(12)
C18 C13 C14 C19 179.2(8)
C13 C14 C15 C16 -0.4(13)
C19 C14 C15 C16 180.0(8)
C14 C15 C16 C17 0.0(14)
C15 C16 C17 C18 1.2(14)
N2 C13 C18 C17 -176.8(8)
C14 C13 C18 C17 1.5(12)
N2 C13 C18 C22 1.3(12)
C14 C13 C18 C22 179.6(8)
C16 C17 C18 C13 -2.0(14)
C16 C17 C18 C22 179.9(9)
C15 C14 C19 C21 63.2(10)
C13 C14 C19 C21 -116.4(9)
C15 C14 C19 C20 -60.0(12)
C13 C14 C19 C20 120.4(10)
C13 C18 C22 C24 -94.0(11)
C17 C18 C22 C24 84.1(11)
C13 C18 C22 C23 140.8(9)
C17 C18 C22 C23 -41.2(12)
C2 C1 N1 W1 115(2)
C6 C1 N1 W1 -64(2)
C18 C13 N2 W1 41(4)
C14 C13 N2 W1 -137(3)
C32 C29 P2 C25 168.6(8)
C31 C29 P2 C25 48.5(8)
C30 C29 P2 C25 -74.2(7)
C32 C29 P2 P1 36.6(9)
C31 C29 P2 P1 -83.5(7)
C30 C29 P2 P1 153.8(5)
C32 C29 P2 W1 -39.5(9)
C31 C29 P2 W1 -159.6(6)
C30 C29 P2 W1 77.7(6)
C28 C25 P2 C29 -84.9(8)
C27 C25 P2 C29 38.8(9)
C26 C25 P2 C29 159.3(6)
C28 C25 P2 P1 49.9(8)
C27 C25 P2 P1 173.6(7)
C26 C25 P2 P1 -65.9(7)
C28 C25 P2 W1 125.5(7)
C27 C25 P2 W1 -110.7(8)
C26 C25 P2 W1 9.7(7)
W1 P1 P2 C29 -109.5(3)
W1 P1 P2 C25 119.1(4)
C13 N2 W1 N1 -39(3)
C13 N2 W1 P2 -160(3)
C13 N2 W1 P3 69(3)
C13 N2 W1 P1 145(3)
C1 N1 W1 N2 -17(2)
C1 N1 W1 P2 110(2)
C1 N1 W1 P3 -118(2)
C1 N1 W1 P1 158.9(19)
C29 P2 W1 N2 6.0(4)
C25 P2 W1 N2 153.9(4)
P1 P2 W1 N2 -104.5(2)
C29 P2 W1 N1 -120.7(4)
C25 P2 W1 N1 27.1(4)
P1 P2 W1 N1 128.8(2)
C29 P2 W1 P3 121.1(3)
C25 P2 W1 P3 -91.0(3)
P1 P2 W1 P3 10.65(13)
C29 P2 W1 P1 110.5(4)
C25 P2 W1 P1 -101.7(4)
C33 P3 W1 N2 68.9(5)
C35 P3 W1 N2 -169.2(5)
C34 P3 W1 N2 -49.2(5)
C33 P3 W1 N1 -174.3(5)
C35 P3 W1 N1 -52.4(5)
C34 P3 W1 N1 67.6(5)
C33 P3 W1 P2 -56.3(5)
C35 P3 W1 P2 65.5(5)
C34 P3 W1 P2 -174.4(5)
C33 P3 W1 P1 -48.0(5)
C35 P3 W1 P1 73.9(5)
C34 P3 W1 P1 -166.1(5)
P2 P1 W1 N2 101.9(2)
P2 P1 W1 N1 -74.0(3)
P2 P1 W1 P3 -170.93(11)
